data_4334748
loop_
_publ_author_name
'Kanghee Park'
'Paraskevi O. Lagaditis'
'Alan J. Lough'
'Robert H. Morris'

_publ_section_title
;
 Synthesis of New Late Transition Metal P,P-, P,N-, and P,O- Complexes
 Using Phosphonium Dimers as Convenient Ligand Precursors
;
_journal_name_full 'Inorganic Chemistry'
_journal_page_first 5448
_journal_page_last 5456
_journal_paper_doi 10.1021/ic4003753
_journal_volume 52
_journal_year 2013
_chemical_formula_moiety 'C28 H48 Ni O2 P2'
_chemical_formula_sum 'C28 H48 Ni O2 P2'
_chemical_formula_weight 537.31
_chemical_name_systematic
; 
 ? 
;
_space_group_IT_number 2
_symmetry_cell_setting triclinic
_symmetry_space_group_name_Hall '-P 1'
_symmetry_space_group_name_H-M 'P -1'
_atom_sites_solution_hydrogens geom
_atom_sites_solution_primary direct
_atom_sites_solution_secondary difmap
_audit_creation_method SHELXL-97
_cell_angle_alpha 97.088(3)
_cell_angle_beta 109.224(3)
_cell_angle_gamma 114.046(3)
_cell_formula_units_Z 2
_cell_length_a 9.8176(7)
_cell_length_b 11.9293(7)
_cell_length_c 14.3536(10)
_cell_measurement_reflns_used 18331
_cell_measurement_temperature 147(1)
_cell_measurement_theta_max 27.5
_cell_measurement_theta_min 2.9
_cell_volume 1383.39(17)
_computing_cell_refinement 'Denzo-SMN (Otwinowski & Minor, 1997)'
_computing_data_collection 'Collect (Nonius B.V., 1997-2002)'
_computing_data_reduction Denzo-SMN
_computing_molecular_graphics 'PLATON (Spek, 2009)'
_computing_publication_material 'SHELXTL V6.1'
_computing_structure_refinement 'SHELXTL V6.1 (Sheldrick, 2008)'
_computing_structure_solution 'SIR-92 (Altomare et al., 1994)'
_diffrn_ambient_temperature 147(1)
_diffrn_detector_area_resol_mean 9
_diffrn_measured_fraction_theta_full 0.991
_diffrn_measured_fraction_theta_max 0.991
_diffrn_measurement_device_type 'Nonius KappaCCD'
_diffrn_measurement_method '\f scans and \w scans with \k offsets'
_diffrn_radiation_monochromator graphite
_diffrn_radiation_source 'fine-focus sealed tube'
_diffrn_radiation_type MoK\a
_diffrn_radiation_wavelength 0.71073
_diffrn_reflns_av_R_equivalents 0.0730
_diffrn_reflns_av_sigmaI/netI 0.0746
_diffrn_reflns_limit_h_max 12
_diffrn_reflns_limit_h_min -12
_diffrn_reflns_limit_k_max 15
_diffrn_reflns_limit_k_min -15
_diffrn_reflns_limit_l_max 18
_diffrn_reflns_limit_l_min -18
_diffrn_reflns_number 18331
_diffrn_reflns_theta_full 27.49
_diffrn_reflns_theta_max 27.49
_diffrn_reflns_theta_min 2.86
_diffrn_standards_number 0
_exptl_absorpt_coefficient_mu 0.840
_exptl_absorpt_correction_T_max 0.884
_exptl_absorpt_correction_T_min 0.653
_exptl_absorpt_correction_type multi-scan
_exptl_absorpt_process_details
;
multi-scan from symmetry-related measurements 
 Sortav (Blessing 1995)
;
_exptl_crystal_colour orange
_exptl_crystal_density_diffrn 1.290
_exptl_crystal_description needle
_exptl_crystal_F_000 580
_exptl_crystal_size_max 0.25
_exptl_crystal_size_mid 0.16
_exptl_crystal_size_min 0.16
_refine_diff_density_max 1.179
_refine_diff_density_min -0.402
_refine_diff_density_rms 0.089
_refine_ls_extinction_method none
_refine_ls_goodness_of_fit_ref 1.018
_refine_ls_hydrogen_treatment constr
_refine_ls_matrix_type full
_refine_ls_number_parameters 301
_refine_ls_number_reflns 6286
_refine_ls_number_restraints 0
_refine_ls_restrained_S_all 1.018
_refine_ls_R_factor_all 0.0918
_refine_ls_R_factor_gt 0.0562
_refine_ls_shift/su_max 0.001
_refine_ls_shift/su_mean 0.000
_refine_ls_structure_factor_coef Fsqd
_refine_ls_weighting_details 'calc w=1/[\s^2^(Fo^2^)+(0.0742P)^2^+0.3363P] where P=(Fo^2^+2Fc^2^)/3'
_refine_ls_weighting_scheme calc
_refine_ls_wR_factor_gt 0.1276
_refine_ls_wR_factor_ref 0.1463
_reflns_number_gt 4337
_reflns_number_total 6286
_reflns_threshold_expression I>2\s(I)
_cod_data_source_file ic4003753_si_001_1.cif
_cod_data_source_block 2a
_cod_original_cell_volume 1383.39(16)
_cod_database_code 4334748

loop_
_symmetry_equiv_pos_as_xyz
'x, y, z'
'-x, -y, -z'

loop_
_atom_site_label
_atom_site_type_symbol
_atom_site_fract_x
_atom_site_fract_y
_atom_site_fract_z
_atom_site_U_iso_or_equiv
_atom_site_adp_type
_atom_site_occupancy
_atom_site_symmetry_multiplicity
_atom_site_calc_flag
_atom_site_refinement_flags
Ni1A Ni 1.0000 0.5000 0.5000 0.02972(16) Uani 1 2 d S
P1A P 0.76070(10) 0.32110(7) 0.43236(6) 0.0298(2) Uani 1 1 d .
O1A O 0.8862(3) 0.58722(19) 0.51844(17) 0.0358(5) Uani 1 1 d .
C1A C 0.6369(4) 0.3908(3) 0.4459(3) 0.0327(7) Uani 1 1 d .
H1A H 0.5217 0.3434 0.4249 0.039 Uiso 1 1 calc R
C2A C 0.7260(4) 0.5187(3) 0.4895(2) 0.0338(7) Uani 1 1 d .
H2A H 0.6695 0.5638 0.5005 0.041 Uiso 1 1 calc R
C3A C 0.6826(4) 0.2361(3) 0.2947(2) 0.0300(7) Uani 1 1 d .
H3AA H 0.7494 0.1931 0.2889 0.036 Uiso 1 1 calc R
C4A C 0.5024(4) 0.1322(3) 0.2480(3) 0.0370(7) Uani 1 1 d .
H4AA H 0.4352 0.1711 0.2595 0.044 Uiso 1 1 calc R
H4AB H 0.4910 0.0653 0.2838 0.044 Uiso 1 1 calc R
C5A C 0.4370(4) 0.0692(3) 0.1316(3) 0.0404(8) Uani 1 1 d .
H5AA H 0.4948 0.0210 0.1204 0.048 Uiso 1 1 calc R
H5AB H 0.3185 0.0072 0.1039 0.048 Uiso 1 1 calc R
C6A C 0.4617(4) 0.1688(3) 0.0737(3) 0.0380(8) Uani 1 1 d .
H6AA H 0.3942 0.2105 0.0783 0.046 Uiso 1 1 calc R
H6AB H 0.4249 0.1260 -0.0002 0.046 Uiso 1 1 calc R
C7A C 0.6420(4) 0.2703(3) 0.1189(3) 0.0409(8) Uani 1 1 d .
H7AA H 0.6541 0.3367 0.0825 0.049 Uiso 1 1 calc R
H7AB H 0.7072 0.2296 0.1071 0.049 Uiso 1 1 calc R
C8A C 0.7093(4) 0.3345(3) 0.2345(3) 0.0365(7) Uani 1 1 d .
H8AA H 0.6544 0.3852 0.2456 0.044 Uiso 1 1 calc R
H8AB H 0.8283 0.3946 0.2614 0.044 Uiso 1 1 calc R
C9A C 0.7298(4) 0.1969(3) 0.4994(2) 0.0315(7) Uani 1 1 d .
H9AA H 0.6098 0.1342 0.4676 0.038 Uiso 1 1 calc R
C10A C 0.7789(4) 0.2578(3) 0.6136(3) 0.0386(8) Uani 1 1 d .
H10A H 0.8972 0.3215 0.6470 0.046 Uiso 1 1 calc R
H10B H 0.7161 0.3036 0.6190 0.046 Uiso 1 1 calc R
C11A C 0.7452(4) 0.1557(3) 0.6695(3) 0.0394(8) Uani 1 1 d .
H11A H 0.6254 0.0976 0.6408 0.047 Uiso 1 1 calc R
H11B H 0.7837 0.1979 0.7437 0.047 Uiso 1 1 calc R
C12A C 0.8318(4) 0.0771(3) 0.6581(3) 0.0420(8) Uani 1 1 d .
H12A H 0.9520 0.1331 0.6957 0.050 Uiso 1 1 calc R
H12B H 0.7993 0.0071 0.6898 0.050 Uiso 1 1 calc R
C13A C 0.7899(4) 0.0194(3) 0.5454(3) 0.0408(8) Uani 1 1 d .
H13A H 0.6729 -0.0470 0.5103 0.049 Uiso 1 1 calc R
H13B H 0.8571 -0.0230 0.5420 0.049 Uiso 1 1 calc R
C14A C 0.8211(4) 0.1218(3) 0.4884(3) 0.0350(7) Uani 1 1 d .
H14A H 0.9404 0.1819 0.5172 0.042 Uiso 1 1 calc R
H14B H 0.7837 0.0796 0.4142 0.042 Uiso 1 1 calc R
Ni1B Ni 0.0000 0.5000 0.0000 0.02958(16) Uani 1 2 d S
P1B P 0.19778(10) 0.45695(7) 0.08422(6) 0.0295(2) Uani 1 1 d .
O1B O 0.0231(3) 0.4491(2) -0.11967(16) 0.0358(5) Uani 1 1 d .
C1B C 0.2439(4) 0.4172(3) -0.0208(2) 0.0331(7) Uani 1 1 d .
H1B H 0.3308 0.3981 -0.0151 0.040 Uiso 1 1 calc R
C2B C 0.1400(4) 0.4176(3) -0.1098(3) 0.0364(7) Uani 1 1 d .
H2B H 0.1522 0.3930 -0.1709 0.044 Uiso 1 1 calc R
C3B C 0.3791(4) 0.5960(3) 0.1883(2) 0.0299(7) Uani 1 1 d .
H3BA H 0.3468 0.6152 0.2450 0.036 Uiso 1 1 calc R
C4B C 0.4291(4) 0.7147(3) 0.1499(3) 0.0358(7) Uani 1 1 d .
H4BA H 0.4560 0.6969 0.0909 0.043 Uiso 1 1 calc R
H4BB H 0.3356 0.7327 0.1251 0.043 Uiso 1 1 calc R
C5B C 0.5770(4) 0.8323(3) 0.2353(3) 0.0394(8) Uani 1 1 d .
H5BA H 0.5468 0.8551 0.2914 0.047 Uiso 1 1 calc R
H5BB H 0.6092 0.9061 0.2073 0.047 Uiso 1 1 calc R
C6B C 0.7222(4) 0.8068(3) 0.2790(3) 0.0385(8) Uani 1 1 d .
H6BA H 0.7591 0.7918 0.2245 0.046 Uiso 1 1 calc R
H6BB H 0.8147 0.8831 0.3364 0.046 Uiso 1 1 calc R
C7B C 0.6740(4) 0.6898(3) 0.3184(3) 0.0406(8) Uani 1 1 d .
H7BA H 0.7679 0.6722 0.3429 0.049 Uiso 1 1 calc R
H7BB H 0.6485 0.7087 0.3778 0.049 Uiso 1 1 calc R
C8B C 0.5261(4) 0.5717(3) 0.2348(3) 0.0365(7) Uani 1 1 d .
H8BA H 0.4940 0.4995 0.2645 0.044 Uiso 1 1 calc R
H8BB H 0.5561 0.5466 0.1793 0.044 Uiso 1 1 calc R
C9B C 0.1582(4) 0.3218(3) 0.1397(2) 0.0313(7) Uani 1 1 d .
H9BA H 0.2584 0.3104 0.1600 0.038 Uiso 1 1 calc R
C10B C 0.1297(4) 0.3464(3) 0.2376(3) 0.0363(7) Uani 1 1 d .
H10C H 0.2274 0.4241 0.2908 0.044 Uiso 1 1 calc R
H10D H 0.0344 0.3626 0.2210 0.044 Uiso 1 1 calc R
C11B C 0.0976(4) 0.2313(3) 0.2807(3) 0.0381(8) Uani 1 1 d .
H11C H 0.1990 0.2234 0.3067 0.046 Uiso 1 1 calc R
H11D H 0.0697 0.2467 0.3396 0.046 Uiso 1 1 calc R
C12B C -0.0415(4) 0.1061(3) 0.1994(3) 0.0377(8) Uani 1 1 d .
H12C H -0.1462 0.1089 0.1807 0.045 Uiso 1 1 calc R
H12D H -0.0511 0.0336 0.2285 0.045 Uiso 1 1 calc R
C13B C -0.0121(4) 0.0834(3) 0.1025(3) 0.0361(7) Uani 1 1 d .
H13C H -0.1081 0.0046 0.0496 0.043 Uiso 1 1 calc R
H13D H 0.0852 0.0698 0.1195 0.043 Uiso 1 1 calc R
C14B C 0.0156(4) 0.1970(3) 0.0586(3) 0.0347(7) Uani 1 1 d .
H14C H 0.0394 0.1810 -0.0021 0.042 Uiso 1 1 calc R
H14D H -0.0856 0.2055 0.0353 0.042 Uiso 1 1 calc R

loop_
_atom_site_aniso_label
_atom_site_aniso_U_11
_atom_site_aniso_U_22
_atom_site_aniso_U_33
_atom_site_aniso_U_23
_atom_site_aniso_U_13
_atom_site_aniso_U_12
Ni1A 0.0283(3) 0.0266(3) 0.0333(3) 0.0102(2) 0.0123(3) 0.0124(3)
P1A 0.0261(4) 0.0279(4) 0.0339(5) 0.0107(4) 0.0118(4) 0.0118(4)
O1A 0.0312(13) 0.0315(11) 0.0448(14) 0.0119(10) 0.0160(11) 0.0150(10)
C1A 0.0262(17) 0.0338(16) 0.0389(19) 0.0114(15) 0.0138(15) 0.0148(14)
C2A 0.0350(19) 0.0378(17) 0.0368(18) 0.0151(15) 0.0167(16) 0.0222(16)
C3A 0.0295(17) 0.0302(15) 0.0331(17) 0.0112(14) 0.0133(15) 0.0159(14)
C4A 0.0313(19) 0.0329(16) 0.0361(19) 0.0113(15) 0.0096(16) 0.0090(15)
C5A 0.035(2) 0.0334(17) 0.039(2) 0.0111(15) 0.0085(17) 0.0095(16)
C6A 0.037(2) 0.0399(18) 0.0355(19) 0.0147(15) 0.0116(16) 0.0189(16)
C7A 0.038(2) 0.0415(18) 0.040(2) 0.0166(16) 0.0165(17) 0.0143(17)
C8A 0.0325(19) 0.0324(16) 0.0387(19) 0.0127(15) 0.0124(16) 0.0115(15)
C9A 0.0278(17) 0.0311(16) 0.0339(17) 0.0121(14) 0.0122(15) 0.0125(14)
C10A 0.040(2) 0.0355(17) 0.041(2) 0.0129(15) 0.0183(17) 0.0173(16)
C11A 0.036(2) 0.0448(19) 0.0363(19) 0.0168(16) 0.0154(16) 0.0171(17)
C12A 0.0331(19) 0.047(2) 0.048(2) 0.0242(18) 0.0165(18) 0.0185(17)
C13A 0.038(2) 0.0350(17) 0.052(2) 0.0185(17) 0.0181(18) 0.0191(16)
C14A 0.0337(18) 0.0320(16) 0.0393(19) 0.0119(15) 0.0148(16) 0.0156(15)
Ni1B 0.0260(3) 0.0300(3) 0.0312(3) 0.0095(2) 0.0101(3) 0.0134(3)
P1B 0.0265(4) 0.0296(4) 0.0321(5) 0.0102(3) 0.0112(4) 0.0138(4)
O1B 0.0363(13) 0.0399(12) 0.0322(12) 0.0103(10) 0.0127(11) 0.0205(11)
C1B 0.0313(18) 0.0353(17) 0.0379(19) 0.0118(15) 0.0169(16) 0.0185(15)
C2B 0.0354(19) 0.0335(17) 0.0374(19) 0.0066(15) 0.0156(16) 0.0149(15)
C3B 0.0249(16) 0.0300(15) 0.0313(17) 0.0097(13) 0.0103(14) 0.0111(13)
C4B 0.0276(18) 0.0326(16) 0.044(2) 0.0139(15) 0.0112(16) 0.0133(15)
C5B 0.0330(19) 0.0303(16) 0.051(2) 0.0145(16) 0.0158(17) 0.0120(15)
C6B 0.0273(18) 0.0335(17) 0.046(2) 0.0109(16) 0.0112(16) 0.0105(15)
C7B 0.0317(19) 0.0391(18) 0.044(2) 0.0160(16) 0.0080(17) 0.0160(16)
C8B 0.0288(18) 0.0341(17) 0.043(2) 0.0163(15) 0.0098(16) 0.0142(15)
C9B 0.0255(17) 0.0302(15) 0.0368(18) 0.0099(14) 0.0117(15) 0.0132(14)
C10B 0.0367(19) 0.0308(16) 0.0402(19) 0.0110(15) 0.0185(17) 0.0132(15)
C11B 0.043(2) 0.0399(18) 0.0362(19) 0.0153(16) 0.0207(17) 0.0195(17)
C12B 0.036(2) 0.0350(17) 0.045(2) 0.0173(16) 0.0202(17) 0.0160(16)
C13B 0.0332(19) 0.0291(16) 0.0401(19) 0.0082(15) 0.0122(16) 0.0129(15)
C14B 0.0327(19) 0.0303(16) 0.0374(19) 0.0075(15) 0.0138(16) 0.0131(15)

loop_
_atom_type_symbol
_atom_type_description
_atom_type_scat_dispersion_real
_atom_type_scat_dispersion_imag
_atom_type_scat_source
C C 0.0033 0.0016 'International Tables Vol C Tables 4.2.6.8 and 6.1.1.4'
H H 0.0000 0.0000 'International Tables Vol C Tables 4.2.6.8 and 6.1.1.4'
O O 0.0106 0.0060 'International Tables Vol C Tables 4.2.6.8 and 6.1.1.4'
P P 0.1023 0.0942 'International Tables Vol C Tables 4.2.6.8 and 6.1.1.4'
Ni Ni 0.3393 1.1124 'International Tables Vol C Tables 4.2.6.8 and 6.1.1.4'

loop_
_geom_angle_atom_site_label_1
_geom_angle_atom_site_label_2
_geom_angle_atom_site_label_3
_geom_angle
_geom_angle_site_symmetry_1
_geom_angle_site_symmetry_3
O1A Ni1A O1A 180.00(15) 2_766 .
O1A Ni1A P1A 87.04(7) 2_766 2_766
O1A Ni1A P1A 92.96(7) . 2_766
O1A Ni1A P1A 92.96(7) 2_766 .
O1A Ni1A P1A 87.04(7) . .
P1A Ni1A P1A 180.00(7) 2_766 .
C1A P1A C9A 107.20(14) . .
C1A P1A C3A 108.79(15) . .
C9A P1A C3A 106.25(14) . .
C1A P1A Ni1A 97.96(11) . .
C9A P1A Ni1A 119.03(11) . .
C3A P1A Ni1A 116.63(10) . .
C2A O1A Ni1A 117.93(19) . .
C2A C1A P1A 111.7(2) . .
O1A C2A C1A 125.4(3) . .
C8A C3A C4A 111.1(3) . .
C8A C3A P1A 109.0(2) . .
C4A C3A P1A 113.3(2) . .
C3A C4A C5A 112.2(3) . .
C6A C5A C4A 111.4(3) . .
C5A C6A C7A 110.6(3) . .
C6A C7A C8A 112.2(3) . .
C7A C8A C3A 111.9(3) . .
C14A C9A C10A 110.8(3) . .
C14A C9A P1A 113.2(2) . .
C10A C9A P1A 109.9(2) . .
C11A C10A C9A 110.9(3) . .
C10A C11A C12A 111.4(3) . .
C13A C12A C11A 112.0(3) . .
C12A C13A C14A 111.9(3) . .
C9A C14A C13A 110.7(2) . .
O1B Ni1B O1B 180.00(12) . 2_565
O1B Ni1B P1B 87.32(7) . .
O1B Ni1B P1B 92.68(7) 2_565 .
O1B Ni1B P1B 92.68(7) . 2_565
O1B Ni1B P1B 87.32(7) 2_565 2_565
P1B Ni1B P1B 180.0 . 2_565
C1B P1B C3B 110.40(15) . .
C1B P1B C9B 106.94(14) . .
C3B P1B C9B 105.16(14) . .
C1B P1B Ni1B 97.74(11) . .
C3B P1B Ni1B 113.93(9) . .
C9B P1B Ni1B 122.05(10) . .
C2B O1B Ni1B 117.5(2) . .
C2B C1B P1B 111.4(2) . .
O1B C2B C1B 125.9(3) . .
C4B C3B C8B 110.5(2) . .
C4B C3B P1B 110.2(2) . .
C8B C3B P1B 113.7(2) . .
C5B C4B C3B 111.3(3) . .
C4B C5B C6B 111.2(3) . .
C7B C6B C5B 110.6(3) . .
C8B C7B C6B 111.6(3) . .
C7B C8B C3B 111.9(2) . .
C14B C9B C10B 111.0(3) . .
C14B C9B P1B 110.7(2) . .
C10B C9B P1B 113.3(2) . .
C11B C10B C9B 111.2(2) . .
C12B C11B C10B 112.1(3) . .
C11B C12B C13B 111.4(3) . .
C12B C13B C14B 111.5(2) . .
C9B C14B C13B 111.0(3) . .

loop_
_geom_bond_atom_site_label_1
_geom_bond_atom_site_label_2
_geom_bond_distance
_geom_bond_site_symmetry_2
Ni1A O1A 1.864(2) 2_766
Ni1A O1A 1.864(2) .
Ni1A P1A 2.2175(8) 2_766
Ni1A P1A 2.2175(8) .
P1A C1A 1.773(3) .
P1A C9A 1.842(3) .
P1A C3A 1.843(3) .
O1A C2A 1.324(4) .
C1A C2A 1.343(4) .
C3A C8A 1.530(4) .
C3A C4A 1.530(4) .
C4A C5A 1.536(5) .
C5A C6A 1.517(4) .
C6A C7A 1.525(5) .
C7A C8A 1.526(5) .
C9A C14A 1.531(4) .
C9A C10A 1.532(4) .
C10A C11A 1.524(4) .
C11A C12A 1.526(4) .
C12A C13A 1.522(5) .
C13A C14A 1.537(4) .
Ni1B O1B 1.866(2) .
Ni1B O1B 1.866(2) 2_565
Ni1B P1B 2.2171(8) .
Ni1B P1B 2.2171(8) 2_565
P1B C1B 1.775(3) .
P1B C3B 1.839(3) .
P1B C9B 1.843(3) .
O1B C2B 1.317(4) .
C1B C2B 1.350(4) .
C3B C4B 1.535(4) .
C3B C8B 1.538(4) .
C4B C5B 1.524(5) .
C5B C6B 1.526(4) .
C6B C7B 1.525(4) .
C7B C8B 1.517(5) .
C9B C14B 1.527(4) .
C9B C10B 1.538(4) .
C10B C11B 1.534(4) .
C11B C12B 1.521(5) .
C12B C13B 1.525(4) .
C13B C14B 1.527(4) .
